data_2018834
loop_
_publ_author_name
'Brzuszkiewicz, Anna'
'Makowski, Maciej'
'Lisowski, Marek'
'Lis, El\.zbieta'
'Otreba, Marta'
'Lis, Tadeusz'

_publ_section_title
;
 Two phosphonodehydrotripeptides:
 Boc^0^--Gly^1^--\D(<i>Z</i>)Phe^2^--\a-Abu^3^PO~3~Me~2~ and
 Boc^0^--Gly^1^--\D(<i>Z</i>)Phe^2^--\a-Nva^3^PO~3~Et~2~
;
_journal_coeditor_code SK3464
_journal_issue 3
_journal_name_full 'Acta Crystallographica Section C'
_journal_page_first 277
_journal_page_last 281
_journal_paper_doi 10.1107/S0108270113002539
_journal_volume 69
_journal_year 2013
_chemical_formula_iupac 'C24 H38 N3 O7 P , C3 H8 O , 0.122H2 O'
_chemical_formula_moiety 'C24 H38 N3 O7 P, C3 H8 O,  0.122(H2 O)'
_chemical_formula_sum 'C27 H46.24 N3 O8.12 P'
_chemical_formula_weight 573.80
_chemical_name_systematic
;
Diethyl (4-{[<i>tert</i>-butoxycarbonylglycyl-\
\a,\b-(<i>Z</i>)-dehydrophenylalanyl]amino}butyl)phosphonate
propan-2-ol monosolvate 0.122-hydrate
;
_space_group_IT_number 2
_symmetry_cell_setting triclinic
_symmetry_space_group_name_Hall '-P 1'
_symmetry_space_group_name_H-M 'P -1'
_atom_sites_solution_hydrogens geom
_atom_sites_solution_primary direct
_atom_sites_solution_secondary difmap
_audit_creation_method SHELXL97
_cell_angle_alpha 68.90(4)
_cell_angle_beta 75.94(4)
_cell_angle_gamma 84.11(4)
_cell_formula_units_Z 2
_cell_length_a 10.131(4)
_cell_length_b 12.866(5)
_cell_length_c 13.368(5)
_cell_measurement_reflns_used 12025
_cell_measurement_temperature 110(2)
_cell_measurement_theta_max 32
_cell_measurement_theta_min 2
_cell_volume 1576.7(12)
_computing_cell_refinement 'CrysAlisRED (Oxford Diffraction, 2008)'
_computing_data_collection 'CrysAlisCCD (Oxford Diffraction, 2008)'
_computing_data_reduction 'CrysAlisRED (Oxford Diffraction, 2008)'
_computing_molecular_graphics 'XP in SHELXTL (Sheldrick, 2008)'
_computing_publication_material
;
SHELXL97 (Sheldrick, 2008) and publCIF (Westrip, 2010)
;
_computing_structure_refinement 'SHELXL97 (Sheldrick, 2008)'
_computing_structure_solution 'SHELXS97 (Sheldrick, 2008)'
_diffrn_ambient_temperature 110(2)
_diffrn_measured_fraction_theta_full 0.988
_diffrn_measured_fraction_theta_max 0.935
_diffrn_measurement_device_type 'Oxford Xcalibur PX \k-geometry diffractometer with CCD area detector'
_diffrn_measurement_method '\w and \f'
_diffrn_radiation_monochromator graphite
_diffrn_radiation_source 'fine-focus sealed tube'
_diffrn_radiation_type MoK\a
_diffrn_radiation_wavelength 0.71073
_diffrn_reflns_av_R_equivalents 0.0337
_diffrn_reflns_av_sigmaI/netI 0.0786
_diffrn_reflns_limit_h_max 14
_diffrn_reflns_limit_h_min -15
_diffrn_reflns_limit_k_max 19
_diffrn_reflns_limit_k_min -15
_diffrn_reflns_limit_l_max 20
_diffrn_reflns_limit_l_min -18
_diffrn_reflns_number 23109
_diffrn_reflns_theta_full 25.50
_diffrn_reflns_theta_max 32.57
_diffrn_reflns_theta_min 2.52
_exptl_absorpt_coefficient_mu 0.136
_exptl_absorpt_correction_type none
_exptl_crystal_colour colourless
_exptl_crystal_density_diffrn 1.209
_exptl_crystal_density_method 'not measured'
_exptl_crystal_description needle
_exptl_crystal_F_000 618.4
_exptl_crystal_size_max 0.44
_exptl_crystal_size_mid 0.08
_exptl_crystal_size_min 0.07
_refine_diff_density_max 0.354
_refine_diff_density_min -0.447
_refine_ls_extinction_method none
_refine_ls_goodness_of_fit_ref 1.005
_refine_ls_hydrogen_treatment mixed
_refine_ls_matrix_type full
_refine_ls_number_parameters 406
_refine_ls_number_reflns 10752
_refine_ls_number_restraints 0
_refine_ls_restrained_S_all 1.005
_refine_ls_R_factor_all 0.0970
_refine_ls_R_factor_gt 0.0454
_refine_ls_shift/su_max 0.000
_refine_ls_shift/su_mean 0.000
_refine_ls_structure_factor_coef Fsqd
_refine_ls_weighting_details 'calc w = 1/[\s^2^(Fo^2^)+(0.0310P)^2^] where P=(Fo^2^+2Fc^2^)/3'
_refine_ls_weighting_scheme calc
_refine_ls_wR_factor_gt 0.0835
_refine_ls_wR_factor_ref 0.0905
_reflns_number_gt 5951
_reflns_number_total 10752
_reflns_threshold_expression I>2\s(I)
_cod_data_source_file sk3464.cif
_cod_data_source_block II
_cod_original_cell_volume 1576.7(11)
_cod_database_code 2018834
_cod_database_fobs_code 2018834

loop_
_symmetry_equiv_pos_as_xyz
'x, y, z'
'-x, -y, -z'

loop_
_atom_site_type_symbol
_atom_site_label
_atom_site_fract_x
_atom_site_fract_y
_atom_site_fract_z
_atom_site_U_iso_or_equiv
_atom_site_adp_type
_atom_site_calc_flag
_atom_site_refinement_flags
_atom_site_occupancy
_atom_site_symmetry_multiplicity
_atom_site_disorder_assembly
_atom_site_disorder_group
C C1 0.88289(12) 0.83953(9) 0.49438(10) 0.0223(3) Uani d . 1 1 . .
C C2 0.78410(14) 0.89598(10) 0.56612(11) 0.0315(3) Uani d . 1 1 . .
H H2A 0.7632 0.8444 0.6423 0.047 Uiso calc R 1 1 . .
H H2B 0.7000 0.9168 0.5392 0.047 Uiso calc R 1 1 . .
H H2C 0.8258 0.9629 0.5629 0.047 Uiso calc R 1 1 . .
C C3 1.00949(13) 0.79835(10) 0.53939(11) 0.0284(3) Uani d . 1 1 . .
H H3A 1.0730 0.7649 0.4909 0.043 Uiso calc R 1 1 . .
H H3B 0.9844 0.7424 0.6132 0.043 Uiso calc R 1 1 . .
H H3C 1.0529 0.8611 0.5432 0.043 Uiso calc R 1 1 . .
C C4 0.91378(15) 0.91661(10) 0.37548(11) 0.0321(3) Uani d . 1 1 . .
H H4A 0.9774 0.8793 0.3306 0.048 Uiso calc R 1 1 . .
H H4B 0.9547 0.9848 0.3699 0.048 Uiso calc R 1 1 . .
H H4C 0.8292 0.9355 0.3490 0.048 Uiso calc R 1 1 . .
O O1 0.80483(8) 0.74312(6) 0.50807(7) 0.02299(19) Uani d . 1 1 . .
O O2 0.96637(9) 0.68231(7) 0.38784(7) 0.0276(2) Uani d . 1 1 . .
C C5 0.86125(12) 0.66988(9) 0.45724(10) 0.0204(3) Uani d . 1 1 . .
N N1 0.78111(11) 0.58026(8) 0.49455(9) 0.0231(2) Uani d . 1 1 . .
H H1 0.7129(14) 0.5793(11) 0.5424(11) 0.028 Uiso d . 1 1 . .
C C6 0.82078(14) 0.48688(10) 0.45732(10) 0.0269(3) Uani d . 1 1 . .
H H6A 0.7880 0.4179 0.5192 0.032 Uiso calc R 1 1 . .
H H6B 0.9214 0.4821 0.4391 0.032 Uiso calc R 1 1 . .
C C7 0.77005(13) 0.48942(10) 0.35906(10) 0.0226(3) Uani d . 1 1 . .
O O3 0.80630(9) 0.41841(7) 0.31670(7) 0.0312(2) Uani d . 1 1 . .
N N2 0.68531(11) 0.57523(8) 0.31986(8) 0.0204(2) Uani d . 1 1 . .
H H2 0.6524(13) 0.6169(10) 0.3554(10) 0.024 Uiso d . 1 1 . .
C C8 0.61936(12) 0.57743(9) 0.23755(9) 0.0193(2) Uani d . 1 1 . .
C C9 0.61443(12) 0.66722(10) 0.14831(9) 0.0221(3) Uani d . 1 1 . .
H H9 0.5612 0.6595 0.1019 0.027 Uiso calc R 1 1 . .
C C10 0.67873(13) 0.77603(10) 0.11089(10) 0.0241(3) Uani d . 1 1 . .
C C11 0.63240(14) 0.86320(10) 0.02841(11) 0.0317(3) Uani d . 1 1 . .
H H11 0.5612 0.8501 -0.0003 0.038 Uiso calc R 1 1 . .
C C12 0.68754(16) 0.96818(11) -0.01250(12) 0.0408(4) Uani d . 1 1 . .
H H12 0.6544 1.0260 -0.0689 0.049 Uiso calc R 1 1 . .
C C13 0.79096(16) 0.98913(12) 0.02853(12) 0.0425(4) Uani d . 1 1 . .
H H13 0.8284 1.0614 0.0012 0.051 Uiso calc R 1 1 . .
C C14 0.83930(15) 0.90385(12) 0.10965(12) 0.0399(4) Uani d . 1 1 . .
H H14 0.9112 0.9176 0.1373 0.048 Uiso calc R 1 1 . .
C C15 0.78402(14) 0.79865(11) 0.15108(11) 0.0310(3) Uani d . 1 1 . .
H H15 0.8178 0.7412 0.2073 0.037 Uiso calc R 1 1 . .
C C16 0.53710(12) 0.47600(9) 0.26615(10) 0.0210(3) Uani d . 1 1 . .
O O4 0.48435(9) 0.42379(7) 0.36352(6) 0.0252(2) Uani d . 1 1 . .
N N3 0.52032(11) 0.44868(8) 0.18258(8) 0.0251(2) Uani d . 1 1 . .
H H3 0.5651(14) 0.4803(11) 0.1194(11) 0.030 Uiso d . 1 1 . .
C C17 0.43626(13) 0.35517(10) 0.19976(10) 0.0265(3) Uani d . 1 1 B .
H H17 0.4060 0.3148 0.2806 0.032 Uiso calc R 1 1 . .
C C18 0.51460(14) 0.27329(11) 0.14702(12) 0.0338(3) Uani d . 1 1 . .
H H18A 0.5296 0.3088 0.0661 0.041 Uiso calc R 1 1 A 1
H H18B 0.4578 0.2071 0.1693 0.041 Uiso calc R 1 1 A 1
C C19 0.65442(19) 0.23403(14) 0.17748(16) 0.0320(4) Uani d P 0.876(3) 1 B 1
H H19A 0.6967 0.1802 0.1411 0.038 Uiso calc PR 0.876(3) 1 B 1
H H19B 0.7148 0.2990 0.1485 0.038 Uiso calc PR 0.876(3) 1 B 1
C C20 0.64482(18) 0.18009(13) 0.29977(14) 0.0402(5) Uani d P 0.876(3) 1 B 1
H H20A 0.7357 0.1556 0.3133 0.060 Uiso calc PR 0.876(3) 1 B 1
H H20B 0.5851 0.1157 0.3292 0.060 Uiso calc PR 0.876(3) 1 B 1
H H20C 0.6074 0.2341 0.3361 0.060 Uiso calc PR 0.876(3) 1 B 1
C C19A 0.5932(18) 0.2156(12) 0.2239(13) 0.046(4) Uiso d P 0.124(3) 1 B 2
H H19C 0.5358 0.1741 0.2964 0.055 Uiso calc PR 0.124(3) 1 B 2
H H19D 0.6534 0.2660 0.2328 0.055 Uiso calc PR 0.124(3) 1 B 2
C C20A 0.6698(13) 0.1412(11) 0.1703(10) 0.045(4) Uiso d P 0.124(3) 1 B 2
H H20D 0.7522 0.1149 0.1988 0.068 Uiso calc PR 0.124(3) 1 B 2
H H20E 0.6953 0.1812 0.0908 0.068 Uiso calc PR 0.124(3) 1 B 2
H H20F 0.6138 0.0774 0.1851 0.068 Uiso calc PR 0.124(3) 1 B 2
P P1 0.28819(4) 0.41540(3) 0.14543(3) 0.02698(9) Uani d . 1 1 . .
O O5 0.31962(9) 0.49069(7) 0.03001(7) 0.0318(2) Uani d . 1 1 B .
O O6 0.20563(9) 0.30975(7) 0.16752(8) 0.0358(2) Uani d . 1 1 B .
C C21 0.0785(2) 0.32298(16) 0.12818(17) 0.0359(5) Uani d P 0.878(3) 1 B 3
H H21A 0.0938 0.3694 0.0492 0.043 Uiso calc PR 0.878(3) 1 B 3
H H21B 0.0065 0.3589 0.1702 0.043 Uiso calc PR 0.878(3) 1 B 3
C C22 0.03778(15) 0.20675(13) 0.14607(13) 0.0433(4) Uani d P 0.878(3) 1 B 3
H H22A -0.0465 0.2107 0.1212 0.065 Uiso calc PR 0.878(3) 1 B 3
H H22B 0.0233 0.1619 0.2245 0.065 Uiso calc PR 0.878(3) 1 B 3
H H22C 0.1102 0.1723 0.1042 0.065 Uiso calc PR 0.878(3) 1 B 3
C C21A 0.1268(18) 0.3010(14) 0.1041(15) 0.044(5) Uiso d P 0.122(3) 1 B 4
H H21C 0.1869 0.2997 0.0340 0.052 Uiso calc PR 0.122(3) 1 B 4
H H21D 0.0697 0.3695 0.0864 0.052 Uiso calc PR 0.122(3) 1 B 4
C C22A 0.03778(15) 0.20675(13) 0.14607(13) 0.0433(4) Uani d P 0.122(3) 1 B 4
H H22D -0.0139 0.2112 0.0914 0.065 Uiso calc PR 0.122(3) 1 B 4
H H22E -0.0254 0.2075 0.2142 0.065 Uiso calc PR 0.122(3) 1 B 4
H H22F 0.0922 0.1376 0.1611 0.065 Uiso calc PR 0.122(3) 1 B 4
O O7 0.20462(10) 0.47239(8) 0.22701(7) 0.0373(2) Uani d . 1 1 B .
C C23 0.1966(4) 0.5895(3) 0.2029(3) 0.0407(7) Uani d P 0.55331 1 B 5
H H23A 0.2866 0.6223 0.1615 0.049 Uiso calc PR 0.55341 1 B 5
H H23B 0.1725 0.6053 0.2724 0.049 Uiso calc PR 0.55341 1 B 5
C C24 0.0926(4) 0.6419(3) 0.1366(3) 0.0600(10) Uani d P 0.55341 1 B 5
H H24A 0.0886 0.7224 0.1213 0.090 Uiso calc PR 0.55341 1 B 5
H H24B 0.0034 0.6100 0.1779 0.090 Uiso calc PR 0.55341 1 B 5
H H24C 0.1174 0.6275 0.0672 0.090 Uiso calc PR 0.55341 1 B 5
C C23A 0.1238(5) 0.5781(4) 0.1930(4) 0.0488(11) Uani d P 0.44659 1 B 6
H H23C 0.0902 0.5835 0.1276 0.059 Uiso calc PR 0.44659 1 B 6
H H23D 0.0438 0.5767 0.2532 0.059 Uiso calc PR 0.44659 1 B 6
C C24A 0.2058(5) 0.6767(4) 0.1669(5) 0.0849(17) Uani d P 0.44659 1 B 6
H H24D 0.1500 0.7444 0.1447 0.127 Uiso calc PR 0.44659 1 B 6
H H24E 0.2844 0.6789 0.1066 0.127 Uiso calc PR 0.44659 1 B 6
H H24F 0.2376 0.6724 0.2320 0.127 Uiso calc PR 0.44659 1 B 6
C C31 0.59945(14) 0.21126(11) 0.58563(12) 0.0336(3) Uani d . 1 1 . .
H H31A 0.6728 0.2132 0.5197 0.040 Uiso calc R 1 1 . .
C C32 0.66023(17) 0.17570(14) 0.68502(12) 0.0535(5) Uani d . 1 1 . .
H H32A 0.7357 0.2246 0.6711 0.080 Uiso calc R 1 1 . .
H H32B 0.6941 0.0987 0.7003 0.080 Uiso calc R 1 1 . .
H H32C 0.5906 0.1806 0.7485 0.080 Uiso calc R 1 1 . .
C C33 0.48880(16) 0.13581(13) 0.59736(17) 0.0589(5) Uani d . 1 1 . .
H H33A 0.4507 0.1642 0.5316 0.088 Uiso calc R 1 1 . .
H H33B 0.4169 0.1334 0.6622 0.088 Uiso calc R 1 1 . .
H H33C 0.5265 0.0606 0.6060 0.088 Uiso calc R 1 1 . .
O O31 0.54430(10) 0.32157(7) 0.57126(7) 0.0340(2) Uani d . 1 1 . .
H H31 0.5353 0.3528 0.5062 0.051 Uiso calc R 1 1 . .
O O1W 0.8669(12) 0.4473(9) 0.1058(10) 0.082(5) Uiso d P 0.122(3) 1 . .
H H1W 0.8100 0.4655 0.0647 0.124 Uiso d PR 0.122(3) 1 . .
H H2W 0.8428 0.4771 0.1540 0.124 Uiso d PR 0.122(3) 1 . .

loop_
_atom_site_aniso_label
_atom_site_aniso_U_11
_atom_site_aniso_U_22
_atom_site_aniso_U_33
_atom_site_aniso_U_12
_atom_site_aniso_U_13
_atom_site_aniso_U_23
C1 0.0260(7) 0.0164(6) 0.0258(7) -0.0055(5) -0.0051(5) -0.0077(5)
C2 0.0331(8) 0.0259(7) 0.0391(8) -0.0033(6) -0.0042(6) -0.0173(6)
C3 0.0292(8) 0.0282(7) 0.0315(7) -0.0054(5) -0.0074(6) -0.0131(6)
C4 0.0428(9) 0.0220(7) 0.0289(7) -0.0050(6) -0.0087(6) -0.0041(6)
O1 0.0233(5) 0.0206(4) 0.0283(5) -0.0042(3) -0.0038(4) -0.0125(4)
O2 0.0257(5) 0.0287(5) 0.0302(5) -0.0017(4) -0.0016(4) -0.0150(4)
C5 0.0251(7) 0.0195(6) 0.0198(6) 0.0011(5) -0.0120(5) -0.0063(5)
N1 0.0295(6) 0.0211(5) 0.0205(5) -0.0056(5) -0.0067(4) -0.0070(4)
C6 0.0398(8) 0.0177(6) 0.0287(7) -0.0006(5) -0.0198(6) -0.0065(5)
C7 0.0274(7) 0.0177(6) 0.0230(6) -0.0042(5) -0.0087(5) -0.0044(5)
O3 0.0388(6) 0.0274(5) 0.0362(5) 0.0071(4) -0.0168(4) -0.0180(4)
N2 0.0282(6) 0.0185(5) 0.0175(5) -0.0015(4) -0.0093(4) -0.0068(4)
C8 0.0213(6) 0.0217(6) 0.0164(6) -0.0022(5) -0.0048(5) -0.0073(5)
C9 0.0233(7) 0.0265(7) 0.0179(6) -0.0028(5) -0.0076(5) -0.0069(5)
C10 0.0283(7) 0.0233(6) 0.0190(6) -0.0033(5) -0.0037(5) -0.0055(5)
C11 0.0357(8) 0.0268(7) 0.0290(7) -0.0025(6) -0.0078(6) -0.0044(6)
C12 0.0524(10) 0.0253(7) 0.0356(8) -0.0016(7) -0.0085(7) -0.0005(6)
C13 0.0551(10) 0.0270(8) 0.0384(9) -0.0152(7) 0.0015(7) -0.0069(7)
C14 0.0464(9) 0.0411(9) 0.0311(8) -0.0227(7) -0.0043(7) -0.0080(7)
C15 0.0347(8) 0.0318(7) 0.0234(7) -0.0114(6) -0.0058(6) -0.0035(6)
C16 0.0231(7) 0.0216(6) 0.0187(6) -0.0008(5) -0.0066(5) -0.0060(5)
O4 0.0328(5) 0.0266(5) 0.0150(4) -0.0084(4) -0.0056(4) -0.0036(4)
N3 0.0332(7) 0.0279(6) 0.0150(5) -0.0139(5) -0.0040(5) -0.0056(4)
C17 0.0338(8) 0.0270(7) 0.0189(6) -0.0127(5) -0.0051(5) -0.0055(5)
C18 0.0428(9) 0.0320(7) 0.0322(8) -0.0083(6) -0.0110(6) -0.0139(6)
C19 0.0315(10) 0.0305(9) 0.0365(10) 0.0015(7) -0.0069(8) -0.0155(8)
C20 0.0415(11) 0.0338(9) 0.0441(11) 0.0060(7) -0.0157(8) -0.0099(8)
P1 0.0316(2) 0.03067(19) 0.01837(17) -0.01066(15) -0.00276(14) -0.00730(14)
O5 0.0370(6) 0.0356(5) 0.0189(5) -0.0083(4) -0.0009(4) -0.0063(4)
O6 0.0382(6) 0.0365(5) 0.0338(5) -0.0163(4) -0.0143(4) -0.0051(4)
C21 0.0274(11) 0.0446(11) 0.0392(11) -0.0054(9) -0.0124(9) -0.0142(9)
C22 0.0361(9) 0.0550(10) 0.0447(9) -0.0180(7) -0.0050(7) -0.0221(8)
C22A 0.0361(9) 0.0550(10) 0.0447(9) -0.0180(7) -0.0050(7) -0.0221(8)
O7 0.0439(6) 0.0421(6) 0.0235(5) -0.0004(5) -0.0016(4) -0.0126(4)
C23 0.040(2) 0.0353(19) 0.0457(19) -0.0001(16) 0.0016(17) -0.0208(14)
C24 0.057(2) 0.056(2) 0.045(2) 0.0245(18) -0.0035(17) -0.0044(17)
C23A 0.037(3) 0.071(3) 0.045(3) -0.006(3) 0.002(2) -0.034(2)
C24A 0.078(4) 0.058(3) 0.097(4) -0.017(3) 0.031(3) -0.030(3)
C31 0.0298(8) 0.0356(8) 0.0332(8) 0.0028(6) -0.0030(6) -0.0128(6)
C32 0.0494(11) 0.0645(11) 0.0314(9) 0.0207(8) -0.0101(7) -0.0037(8)
C33 0.0382(10) 0.0448(10) 0.0931(15) -0.0039(8) -0.0012(10) -0.0312(10)
O31 0.0476(6) 0.0310(5) 0.0226(5) 0.0060(4) -0.0108(4) -0.0082(4)

loop_
_atom_type_symbol
_atom_type_description
_atom_type_scat_dispersion_real
_atom_type_scat_dispersion_imag
_atom_type_scat_source
C C 0.0033 0.0016 'International Tables Vol C Tables 4.2.6.8 and 6.1.1.4'
H H 0.0000 0.0000 'International Tables Vol C Tables 4.2.6.8 and 6.1.1.4'
N N 0.0061 0.0033 'International Tables Vol C Tables 4.2.6.8 and 6.1.1.4'
O O 0.0106 0.0060 'International Tables Vol C Tables 4.2.6.8 and 6.1.1.4'
P P 0.1023 0.0942 'International Tables Vol C Tables 4.2.6.8 and 6.1.1.4'

loop_
_geom_angle_atom_site_label_1
_geom_angle_atom_site_label_2
_geom_angle_atom_site_label_3
_geom_angle
_geom_angle_publ_flag
O1 C1 C3 109.10(10) ?
O1 C1 C4 110.88(10) ?
C3 C1 C4 113.06(11) ?
O1 C1 C2 102.19(10) ?
C3 C1 C2 110.61(11) ?
C4 C1 C2 110.48(11) ?
C1 C2 H2A 109.5 ?
C1 C2 H2B 109.5 ?
H2A C2 H2B 109.5 ?
C1 C2 H2C 109.5 ?
H2A C2 H2C 109.5 ?
H2B C2 H2C 109.5 ?
C1 C3 H3A 109.5 ?
C1 C3 H3B 109.5 ?
H3A C3 H3B 109.5 ?
C1 C3 H3C 109.5 ?
H3A C3 H3C 109.5 ?
H3B C3 H3C 109.5 ?
C1 C4 H4A 109.5 ?
C1 C4 H4B 109.5 ?
H4A C4 H4B 109.5 ?
C1 C4 H4C 109.5 ?
H4A C4 H4C 109.5 ?
H4B C4 H4C 109.5 ?
C5 O1 C1 119.87(10) ?
O2 C5 N1 124.49(12) ?
O2 C5 O1 126.00(11) ?
N1 C5 O1 109.50(11) ?
C5 N1 C6 120.92(12) ?
C5 N1 H1 117.0(9) ?
C6 N1 H1 122.0(9) ?
N1 C6 C7 116.34(11) ?
N1 C6 H6A 108.2 ?
C7 C6 H6A 108.2 ?
N1 C6 H6B 108.2 ?
C7 C6 H6B 108.2 ?
H6A C6 H6B 107.4 ?
O3 C7 N2 122.36(11) ?
O3 C7 C6 121.08(11) ?
N2 C7 C6 116.54(11) ?
C7 N2 C8 120.66(10) ?
C7 N2 H2 120.6(9) ?
C8 N2 H2 116.2(9) ?
C9 C8 N2 123.38(11) y
C9 C8 C16 121.84(11) ?
N2 C8 C16 114.20(10) y
C8 C9 C10 129.91(11) y
C8 C9 H9 115.0 ?
C10 C9 H9 115.0 ?
C11 C10 C15 117.50(12) ?
C11 C10 C9 117.55(12) ?
C15 C10 C9 124.95(12) ?
C12 C11 C10 121.60(13) ?
C12 C11 H11 119.2 ?
C10 C11 H11 119.2 ?
C11 C12 C13 120.10(14) ?
C11 C12 H12 120.0 ?
C13 C12 H12 120.0 ?
C14 C13 C12 119.35(14) ?
C14 C13 H13 120.3 ?
C12 C13 H13 120.3 ?
C13 C14 C15 120.72(14) ?
C13 C14 H14 119.6 ?
C15 C14 H14 119.6 ?
C14 C15 C10 120.73(13) ?
C14 C15 H15 119.6 ?
C10 C15 H15 119.6 ?
O4 C16 N3 122.86(11) ?
O4 C16 C8 120.04(11) ?
N3 C16 C8 117.06(11) ?
C16 N3 C17 122.08(11) ?
C16 N3 H3 120.0(9) ?
C17 N3 H3 117.6(9) ?
N3 C17 C18 111.88(11) ?
N3 C17 P1 106.27(9) ?
C18 C17 P1 112.93(9) ?
N3 C17 H17 108.5 ?
C18 C17 H17 108.5 ?
P1 C17 H17 108.5 ?
C19A C18 C17 100.9(6) ?
C17 C18 C19 114.55(11) ?
C19A C18 H18A 137.1 ?
C17 C18 H18A 108.6 ?
C19 C18 H18A 108.6 ?
C19A C18 H18B 91.1 ?
C17 C18 H18B 108.6 ?
C19 C18 H18B 108.6 ?
H18A C18 H18B 107.6 ?
C20 C19 C18 113.52(16) ?
C20 C19 H19A 108.9 ?
C18 C19 H19A 108.9 ?
C20 C19 H19B 108.9 ?
C18 C19 H19B 108.9 ?
H19A C19 H19B 107.7 ?
C18 C19A C20A 99.9(10) ?
C18 C19A H19C 111.8 ?
C20A C19A H19C 111.8 ?
C18 C19A H19D 111.8 ?
C20A C19A H19D 111.8 ?
H19C C19A H19D 109.5 ?
C19A C20A H20D 109.5 ?
C19A C20A H20E 109.5 ?
H20D C20A H20E 109.5 ?
C19A C20A H20F 109.5 ?
H20D C20A H20F 109.5 ?
H20E C20A H20F 109.5 ?
O5 P1 O7 113.76(6) y
O5 P1 O6 114.89(6) y
O7 P1 O6 105.36(7) y
O5 P1 C17 114.24(7) ?
O7 P1 C17 104.99(7) ?
O6 P1 C17 102.38(6) ?
C21A O6 P1 125.3(7) ?
C21 O6 P1 119.62(10) ?
O6 C21 C22 106.03(15) ?
O6 C21 H21A 110.5 ?
C22 C21 H21A 110.5 ?
O6 C21 H21B 110.5 ?
C22 C21 H21B 110.5 ?
H21A C21 H21B 108.7 ?
O6 C21A H21C 107.7 ?
O6 C21A H21D 107.7 ?
H21C C21A H21D 107.1 ?
C23 O7 P1 123.81(15) ?
C23A O7 P1 123.98(19) ?
O7 C23 C24 110.9(3) ?
O7 C23 H23A 109.5 ?
C24 C23 H23A 109.5 ?
O7 C23 H23B 109.5 ?
C24 C23 H23B 109.5 ?
H23A C23 H23B 108.0 ?
C23 C24 H24A 109.5 ?
C23 C24 H24B 109.5 ?
H24A C24 H24B 109.5 ?
C23 C24 H24C 109.5 ?
H24A C24 H24C 109.5 ?
H24B C24 H24C 109.5 ?
C24A C23A O7 111.6(5) ?
C24A C23A H23C 109.3 ?
O7 C23A H23C 109.3 ?
C24A C23A H23D 109.3 ?
O7 C23A H23D 109.3 ?
H23C C23A H23D 108.0 ?
C23A C24A H24D 109.5 ?
C23A C24A H24E 109.5 ?
H24D C24A H24E 109.5 ?
C23A C24A H24F 109.5 ?
H24D C24A H24F 109.5 ?
H24E C24A H24F 109.5 ?
O31 C31 C33 109.29(12) ?
O31 C31 C32 107.05(12) ?
C33 C31 C32 112.84(14) ?
O31 C31 H31A 109.2 ?
C33 C31 H31A 109.2 ?
C32 C31 H31A 109.2 ?
C31 C32 H32A 109.5 ?
C31 C32 H32B 109.5 ?
H32A C32 H32B 109.5 ?
C31 C32 H32C 109.5 ?
H32A C32 H32C 109.5 ?
H32B C32 H32C 109.5 ?
C31 C33 H33A 109.5 ?
C31 C33 H33B 109.5 ?
H33A C33 H33B 109.5 ?
C31 C33 H33C 109.5 ?
H33A C33 H33C 109.5 ?
H33B C33 H33C 109.5 ?
C31 O31 H31 109.5 ?
H1W O1W H2W 109.0 ?

loop_
_geom_bond_atom_site_label_1
_geom_bond_atom_site_label_2
_geom_bond_distance
_geom_bond_publ_flag
C1 O1 1.4715(14) ?
C1 C3 1.5145(18) ?
C1 C4 1.5149(19) ?
C1 C2 1.5279(18) ?
C2 H2A 0.9800 ?
C2 H2B 0.9800 ?
C2 H2C 0.9800 ?
C3 H3A 0.9800 ?
C3 H3B 0.9800 ?
C3 H3C 0.9800 ?
C4 H4A 0.9800 ?
C4 H4B 0.9800 ?
C4 H4C 0.9800 ?
O1 C5 1.3558(15) ?
O2 C5 1.2118(15) ?
C5 N1 1.3486(17) ?
N1 C6 1.4447(16) ?
N1 H1 0.817(13) ?
C6 C7 1.5114(17) ?
C6 H6A 0.9900 ?
C6 H6B 0.9900 ?
C7 O3 1.2218(14) ?
C7 N2 1.3557(17) ?
N2 C8 1.4103(15) y
N2 H2 0.833(12) ?
C8 C9 1.3360(18) y
C8 C16 1.5009(17) y
C9 C10 1.4694(18) y
C9 H9 0.9500 ?
C10 C11 1.3954(19) ?
C10 C15 1.4021(18) ?
C11 C12 1.3822(19) ?
C11 H11 0.9500 ?
C12 C13 1.384(2) ?
C12 H12 0.9500 ?
C13 C14 1.382(2) ?
C13 H13 0.9500 ?
C14 C15 1.3847(19) ?
C14 H14 0.9500 ?
C15 H15 0.9500 ?
C16 O4 1.2399(15) ?
C16 N3 1.3371(15) ?
N3 C17 1.4635(16) ?
N3 H3 0.830(13) ?
C17 C18 1.5257(19) ?
C17 P1 1.8066(16) y
C17 H17 1.0000 ?
C18 C19A 1.403(15) ?
C18 C19 1.553(2) ?
C18 H18A 0.9900 ?
C18 H18B 0.9900 ?
C19 C20 1.511(3) ?
C19 H19A 0.9900 ?
C19 H19B 0.9900 ?
C20 H20A 0.9800 ?
C20 H20B 0.9800 ?
C20 H20C 0.9800 ?
C19A C20A 1.449(19) ?
C19A H19C 0.9900 ?
C19A H19D 0.9900 ?
C20A H20D 0.9800 ?
C20A H20E 0.9800 ?
C20A H20F 0.9800 ?
P1 O5 1.4727(12) ?
P1 O7 1.5632(12) ?
P1 O6 1.5681(12) ?
O6 C21A 1.336(18) ?
O6 C21 1.478(2) ?
C21 C22 1.511(2) ?
C21 H21A 0.9900 ?
C21 H21B 0.9900 ?
C22 H22A 0.9800 ?
C22 H22B 0.9800 ?
C22 H22C 0.9800 ?
C21A H21C 0.9900 ?
C21A H21D 0.9900 ?
O7 C23 1.421(3) ?
O7 C23A 1.494(5) ?
C23 C24 1.493(5) ?
C23 H23A 0.9900 ?
C23 H23B 0.9900 ?
C24 H24A 0.9800 ?
C24 H24B 0.9800 ?
C24 H24C 0.9800 ?
C23A C24A 1.477(6) ?
C23A H23C 0.9900 ?
C23A H23D 0.9900 ?
C24A H24D 0.9800 ?
C24A H24E 0.9800 ?
C24A H24F 0.9800 ?
C31 O31 1.4340(17) ?
C31 C33 1.501(2) ?
C31 C32 1.502(2) ?
C31 H31A 1.0000 ?
C32 H32A 0.9800 ?
C32 H32B 0.9800 ?
C32 H32C 0.9800 ?
C33 H33A 0.9800 ?
C33 H33B 0.9800 ?
C33 H33C 0.9800 ?
O31 H31 0.8400 ?
O1W H1W 0.8497 ?
O1W H2W 0.8400 ?

loop_
_geom_hbond_atom_site_label_D
_geom_hbond_atom_site_label_H
_geom_hbond_atom_site_label_A
_geom_hbond_site_symmetry_A
_geom_hbond_distance_DH
_geom_hbond_distance_HA
_geom_hbond_distance_DA
_geom_hbond_angle_DHA
N1 H1 O4 2_666 0.817(13) 2.083(14) 2.883(2) 166.5(13)
N2 H2 O31 2_666 0.833(12) 2.201(13) 2.8991(19) 141.3(11)
N3 H3 O5 2_665 0.830(13) 1.978(14) 2.782(2) 162.8(12)
O31 H31 O4 . 0.84 1.97 2.7993(18) 171
O1W H2W O3 . 0.84 1.98 2.630(12) 134
O1W H1W O5 2_665 0.85 1.95 2.795(12) 179
C3 H3A O2 . 0.98 2.49 3.0440(18) 115
C4 H4A O2 . 0.98 2.38 2.9585(19) 118
C15 H15 N2 . 0.95 2.43 3.029(2) 121
C17 H17 O4 . 1.00 2.37 2.7943(17) 105

loop_
_geom_torsion_atom_site_label_1
_geom_torsion_atom_site_label_2
_geom_torsion_atom_site_label_3
_geom_torsion_atom_site_label_4
_geom_torsion
_geom_torsion_publ_flag
C3 C1 O1 C5 -61.59(13) ?
C4 C1 O1 C5 63.55(14) ?
C2 C1 O1 C5 -178.71(10) ?
C1 O1 C5 O2 -10.36(17) ?
C1 O1 C5 N1 170.52(10) ?
O2 C5 N1 C6 3.66(18) ?
O1 C5 N1 C6 -177.20(10) ?
C5 N1 C6 C7 -92.40(15) ?
N1 C6 C7 O3 174.63(11) ?
N1 C6 C7 N2 -4.09(17) ?
O3 C7 N2 C8 9.25(18) ?
C6 C7 N2 C8 -172.05(10) y
C7 N2 C8 C9 -133.21(13) ?
C7 N2 C8 C16 55.42(15) ?
N2 C8 C9 C10 4.5(2) y
C16 C8 C9 C10 175.19(12) ?
C8 C9 C10 C11 -165.79(13) y
C8 C9 C10 C15 14.8(2) y
C15 C10 C11 C12 -0.1(2) ?
C9 C10 C11 C12 -179.50(12) ?
C10 C11 C12 C13 -0.2(2) ?
C11 C12 C13 C14 0.7(2) ?
C12 C13 C14 C15 -0.9(2) ?
C13 C14 C15 C10 0.6(2) ?
C11 C10 C15 C14 -0.1(2) ?
C9 C10 C15 C14 179.25(13) ?
C9 C8 C16 O4 -141.68(12) ?
N2 C8 C16 O4 29.85(16) ?
C9 C8 C16 N3 35.90(17) ?
N2 C8 C16 N3 -152.57(11) ?
O4 C16 N3 C17 0.82(19) ?
C8 C16 N3 C17 -176.69(11) y
C16 N3 C17 C18 -125.68(13) ?
C16 N3 C17 P1 110.64(12) ?
N3 C17 C18 C19A 77.6(7) ?
P1 C17 C18 C19A -162.5(7) ?
N3 C17 C18 C19 50.86(16) ?
P1 C17 C18 C19 170.72(11) ?
C19A C18 C19 C20 -9.2(12) ?
C17 C18 C19 C20 57.30(17) ?
C17 C18 C19A C20A -178.1(8) ?
C19 C18 C19A C20A -56.3(11) ?
N3 C17 P1 O5 55.17(10) ?
C18 C17 P1 O5 -67.86(10) ?
N3 C17 P1 O7 -70.14(10) ?
C18 C17 P1 O7 166.83(9) ?
N3 C17 P1 O6 -179.99(8) ?
C18 C17 P1 O6 56.98(10) ?
O5 P1 O6 C21A -23.1(10) ?
O7 P1 O6 C21A 102.9(10) ?
C17 P1 O6 C21A -147.5(10) ?
O5 P1 O6 C21 -51.83(14) ?
O7 P1 O6 C21 74.19(13) ?
C17 P1 O6 C21 -176.24(12) ?
C21A O6 C21 C22 60.4(18) ?
P1 O6 C21 C22 171.12(11) ?
O5 P1 O7 C23 -19.8(2) ?
O6 P1 O7 C23 -146.5(2) ?
C17 P1 O7 C23 105.9(2) ?
O5 P1 O7 C23A 19.6(2) ?
O6 P1 O7 C23A -107.1(2) ?
C17 P1 O7 C23A 145.2(2) ?
C23A O7 C23 C24 -19.4(4) ?
P1 O7 C23 C24 82.1(3) ?
C23 O7 C23A C24A 10.3(4) ?
P1 O7 C23A C24A -90.7(4) ?
